data_4085681
loop_
_publ_author_name
'Knopf, Ioana'
'Cummins, Christopher C.'

_publ_section_title
;
 Revisiting CO2Reduction with NaBH4under Aprotic Conditions: Synthesis and
 Characterization of Sodium Triformatoborohydride
;
_journal_issue 9
_journal_name_full Organometallics
_journal_page_first 1601
_journal_page_last 1603
_journal_paper_doi 10.1021/acs.organomet.5b00190
_journal_volume 34
_journal_year 2015
_chemical_formula_moiety .
_chemical_formula_sum 'C7 H14 B Na O8'
_chemical_formula_weight 259.98
_chemical_melting_point .
_space_group_crystal_system monoclinic
_space_group_IT_number 14
_space_group_name_Hall '-P 2ybc'
_space_group_name_H-M_alt 'P 1 21/c 1'
_symmetry_space_group_name_Hall '-P 2ybc'
_symmetry_space_group_name_H-M 'P 1 21/c 1'
_atom_sites_solution_hydrogens mixed
_atom_sites_solution_primary direct
_atom_sites_solution_secondary difmap
_audit_creation_method SHELXL-2013
_cell_angle_alpha 90
_cell_angle_beta 95.4940(10)
_cell_angle_gamma 90
_cell_formula_units_Z 4
_cell_length_a 6.6216(2)
_cell_length_b 17.5254(6)
_cell_length_c 10.6602(4)
_cell_measurement_reflns_used 9959
_cell_measurement_temperature 100(2)
_cell_measurement_theta_max 30.79
_cell_measurement_theta_min 2.24
_cell_volume 1231.39(7)
_computing_cell_refinement 'SAINT 7.46A (Bruker-AXS, 2011)'
_computing_data_collection 'APEX2 v2011.4.0 (Bruker-AXS, 2011)'
_computing_data_reduction 'SAINT 7.46A (Bruker-AXS, 2011)'
_computing_molecular_graphics 'Bruker SHELXTL'
_computing_publication_material 'Bruker SHELXTL'
_computing_structure_refinement 'SHELXL-2013 (Sheldrick, 2013)'
_computing_structure_solution 'SHELXS-97 (Sheldrick, 2008)'
_diffrn_ambient_temperature 100(2)
_diffrn_detector_area_resol_mean 8.3
_diffrn_measured_fraction_theta_full 1.000
_diffrn_measured_fraction_theta_max 1.000
_diffrn_measurement_device_type 'Bruker Smart APEX2 CCD'
_diffrn_measurement_method '\f and \w scans'
_diffrn_radiation_type MoK\a
_diffrn_radiation_wavelength 0.71073
_diffrn_reflns_av_R_equivalents 0.0363
_diffrn_reflns_av_unetI/netI 0.0212
_diffrn_reflns_laue_measured_fraction_full 1.000
_diffrn_reflns_laue_measured_fraction_max 1.000
_diffrn_reflns_limit_h_max 9
_diffrn_reflns_limit_h_min -9
_diffrn_reflns_limit_k_max 24
_diffrn_reflns_limit_k_min -24
_diffrn_reflns_limit_l_max 15
_diffrn_reflns_limit_l_min -15
_diffrn_reflns_number 32035
_diffrn_reflns_point_group_measured_fraction_full 1.000
_diffrn_reflns_point_group_measured_fraction_max 1.000
_diffrn_reflns_theta_full 25.242
_diffrn_reflns_theta_max 30.506
_diffrn_reflns_theta_min 2.244
_diffrn_source 'I\mS micro-focus sealed tube, multilayer optics'
_exptl_absorpt_coefficient_mu 0.153
_exptl_absorpt_correction_type multi-scan
_exptl_absorpt_process_details 'SADABS (Sheldrick, 2009)'
_exptl_crystal_colour colourless
_exptl_crystal_density_diffrn 1.402
_exptl_crystal_density_meas .
_exptl_crystal_density_method 'not measured'
_exptl_crystal_description block
_exptl_crystal_F_000 544
_exptl_crystal_size_max 0.360
_exptl_crystal_size_mid 0.190
_exptl_crystal_size_min 0.190
_exptl_transmission_factor_max 0.7461
_exptl_transmission_factor_min 0.6900
_refine_diff_density_max 0.391
_refine_diff_density_min -0.199
_refine_diff_density_rms 0.044
_refine_ls_extinction_coef .
_refine_ls_extinction_method none
_refine_ls_goodness_of_fit_ref 1.050
_refine_ls_hydrogen_treatment mixed
_refine_ls_matrix_type full
_refine_ls_number_parameters 159
_refine_ls_number_reflns 3762
_refine_ls_number_restraints 1
_refine_ls_restrained_S_all 1.050
_refine_ls_R_factor_all 0.0434
_refine_ls_R_factor_gt 0.0318
_refine_ls_shift/su_max 0.000
_refine_ls_shift/su_mean 0.000
_refine_ls_structure_factor_coef Fsqd
_refine_ls_weighting_details 'w=1/[\s^2^(Fo^2^)+(0.0357P)^2^+0.3844P] where P=(Fo^2^+2Fc^2^)/3'
_refine_ls_weighting_scheme calc
_refine_ls_wR_factor_gt 0.0786
_refine_ls_wR_factor_ref 0.0844
_reflns_Friedel_coverage 0.000
_reflns_friedel_fraction_full .
_reflns_friedel_fraction_max .
_reflns_number_gt 3086
_reflns_number_total 3762
_reflns_threshold_expression 'I > 2\s(I)'
_cod_data_source_file om5b00190_si_002.cif
_cod_data_source_block re13079
_cod_depositor_comments 'Adding _journal_page_last.'
_cod_database_code 4085681
_shelx_space_group_comment
; 
The symmetry employed for this shelxl refinement is uniquely defined 
by the following loop, which should always be used as a source of 
symmetry information in preference to the above space-group names. 
They are only intended as comments. 
;
_shelx_estimated_absorpt_t_min 0.947
_shelx_estimated_absorpt_t_max 0.971
_shelxl_version_number 2013-4

loop_
_space_group_symop_operation_xyz
'x, y, z'
'-x, y+1/2, -z+1/2'
'-x, -y, -z'
'x, -y-1/2, z-1/2'

loop_
_atom_site_label
_atom_site_type_symbol
_atom_site_fract_x
_atom_site_fract_y
_atom_site_fract_z
_atom_site_U_iso_or_equiv
_atom_site_adp_type
_atom_site_occupancy
_atom_site_site_symmetry_order
_atom_site_calc_flag
_atom_site_refinement_flags_posn
_atom_site_refinement_flags_adp
_atom_site_refinement_flags_occupancy
_atom_site_disorder_assembly
_atom_site_disorder_group
B1 B 0.62074(17) 0.23091(6) 0.54157(11) 0.0174(2) Uani 1 1 d D . . . .
H4 H 0.5595(19) 0.2139(7) 0.6312(11) 0.021 Uiso 1 1 d D U . . .
O1 O 0.46101(12) 0.25811(4) 0.44441(8) 0.02651(19) Uani 1 1 d . . . . .
C1 C 0.31371(18) 0.21185(7) 0.40517(13) 0.0293(3) Uani 1 1 d . . . . .
H1 H 0.2107 0.2318 0.3461 0.035 Uiso 1 1 calc R U . . .
O4 O 0.29541(12) 0.14619(5) 0.43648(8) 0.02471(18) Uani 1 1 d . . . . .
O2 O 0.76303(12) 0.29559(4) 0.55799(7) 0.02133(16) Uani 1 1 d . . . . .
C2 C 0.83552(15) 0.31805(6) 0.67008(10) 0.0183(2) Uani 1 1 d . . . . .
H2 H 0.7873 0.2941 0.7414 0.022 Uiso 1 1 calc R U . . .
O5 O 0.96116(12) 0.36796(5) 0.68738(8) 0.02446(17) Uani 1 1 d . . . . .
O3 O 0.73636(11) 0.16809(4) 0.48613(7) 0.01776(15) Uani 1 1 d . . . . .
C3 C 0.71702(14) 0.09843(6) 0.52552(9) 0.01596(19) Uani 1 1 d . . . . .
H3 H 0.6276 0.0890 0.5883 0.019 Uiso 1 1 calc R U . . .
O6 O 0.80832(11) 0.04484(4) 0.48550(7) 0.01968(16) Uani 1 1 d . . . . .
Na1 Na 0.07600(6) 0.05048(2) 0.35471(4) 0.01556(10) Uani 1 1 d . . . . .
O1S O -0.05961(11) -0.05384(4) 0.22941(7) 0.02048(16) Uani 1 1 d . . . . .
O2S O 0.32554(11) 0.00065(4) 0.22261(7) 0.01832(15) Uani 1 1 d . . . . .
C1S C -0.20805(17) -0.10391(7) 0.27224(12) 0.0271(2) Uani 1 1 d . . . . .
H1S1 H -0.2944 -0.1237 0.1997 0.041 Uiso 1 1 calc R U . . .
H1S2 H -0.2916 -0.0760 0.3279 0.041 Uiso 1 1 calc R U . . .
H1S3 H -0.1402 -0.1465 0.3186 0.041 Uiso 1 1 calc R U . . .
C2S C 0.07655(15) -0.09295(6) 0.15672(10) 0.0201(2) Uani 1 1 d . . . . .
H2S1 H 0.0006 -0.1170 0.0825 0.024 Uiso 1 1 calc R U . . .
H2S2 H 0.1481 -0.1336 0.2080 0.024 Uiso 1 1 calc R U . . .
C3S C 0.22689(16) -0.03671(7) 0.11458(10) 0.0215(2) Uani 1 1 d . . . . .
H3S1 H 0.3284 -0.0635 0.0682 0.026 Uiso 1 1 calc R U . . .
H3S2 H 0.1564 0.0014 0.0574 0.026 Uiso 1 1 calc R U . . .
C4S C 0.47020(17) 0.05444(7) 0.18751(11) 0.0269(2) Uani 1 1 d . . . . .
H4S1 H 0.5742 0.0281 0.1443 0.040 Uiso 1 1 calc R U . . .
H4S2 H 0.5340 0.0798 0.2631 0.040 Uiso 1 1 calc R U . . .
H4S3 H 0.4023 0.0925 0.1309 0.040 Uiso 1 1 calc R U . . .

loop_
_atom_site_aniso_label
_atom_site_aniso_U_11
_atom_site_aniso_U_22
_atom_site_aniso_U_33
_atom_site_aniso_U_23
_atom_site_aniso_U_13
_atom_site_aniso_U_12
B1 0.0197(5) 0.0138(5) 0.0183(5) -0.0007(4) -0.0006(4) -0.0020(4)
O1 0.0288(4) 0.0149(4) 0.0330(4) 0.0030(3) -0.0118(3) -0.0028(3)
C1 0.0276(5) 0.0206(5) 0.0366(6) 0.0021(5) -0.0133(5) -0.0018(4)
O4 0.0250(4) 0.0186(4) 0.0292(4) 0.0002(3) -0.0048(3) -0.0039(3)
O2 0.0280(4) 0.0187(4) 0.0166(3) -0.0003(3) -0.0016(3) -0.0087(3)
C2 0.0214(5) 0.0154(5) 0.0176(5) -0.0024(4) -0.0011(4) 0.0019(4)
O5 0.0256(4) 0.0213(4) 0.0254(4) -0.0055(3) -0.0031(3) -0.0046(3)
O3 0.0209(3) 0.0161(4) 0.0167(3) 0.0006(3) 0.0041(3) -0.0016(3)
C3 0.0152(4) 0.0176(5) 0.0149(4) 0.0019(4) 0.0001(3) 0.0004(3)
O6 0.0196(3) 0.0192(4) 0.0203(4) -0.0001(3) 0.0024(3) 0.0047(3)
Na1 0.01602(18) 0.01337(19) 0.01717(19) 0.00034(15) 0.00095(14) -0.00017(14)
O1S 0.0194(3) 0.0176(4) 0.0255(4) -0.0064(3) 0.0078(3) -0.0041(3)
O2S 0.0167(3) 0.0240(4) 0.0144(3) 0.0005(3) 0.0023(2) -0.0040(3)
C1S 0.0240(5) 0.0248(6) 0.0336(6) -0.0069(5) 0.0089(4) -0.0096(4)
C2S 0.0214(5) 0.0201(5) 0.0189(5) -0.0040(4) 0.0030(4) -0.0004(4)
C3S 0.0216(5) 0.0285(6) 0.0146(5) -0.0019(4) 0.0021(4) -0.0027(4)
C4S 0.0231(5) 0.0354(7) 0.0230(5) 0.0013(5) 0.0055(4) -0.0108(5)

loop_
_atom_type_symbol
_atom_type_description
_atom_type_scat_dispersion_real
_atom_type_scat_dispersion_imag
_atom_type_scat_source
C C 0.0033 0.0016 'International Tables Vol C Tables 4.2.6.8 and 6.1.1.4'
H H 0.0000 0.0000 'International Tables Vol C Tables 4.2.6.8 and 6.1.1.4'
B B 0.0013 0.0007 'International Tables Vol C Tables 4.2.6.8 and 6.1.1.4'
O O 0.0106 0.0060 'International Tables Vol C Tables 4.2.6.8 and 6.1.1.4'
Na Na 0.0362 0.0249 'International Tables Vol C Tables 4.2.6.8 and 6.1.1.4'

loop_
_geom_angle_atom_site_label_1
_geom_angle_atom_site_label_2
_geom_angle_atom_site_label_3
_geom_angle
_geom_angle_site_symmetry_1
_geom_angle_site_symmetry_3
O2 B1 O1 103.91(8) . .
O2 B1 O3 105.53(8) . .
O1 B1 O3 108.54(8) . .
O2 B1 H4 112.7(7) . .
O1 B1 H4 113.0(7) . .
O3 B1 H4 112.6(7) . .
C1 O1 B1 118.94(9) . .
O4 C1 O1 126.50(10) . .
O4 C1 H1 116.8 . .
O1 C1 H1 116.8 . .
C1 O4 Na1 131.10(8) . .
C2 O2 B1 121.05(9) . .
O5 C2 O2 123.05(10) . .
O5 C2 H2 118.5 . .
O2 C2 H2 118.5 . .
C2 O5 Na1 136.25(8) . 4_666
C3 O3 B1 119.57(8) . .
O6 C3 O3 122.94(9) . .
O6 C3 H3 118.5 . .
O3 C3 H3 118.5 . .
C3 O6 Na1 126.99(7) . 1_655
C3 O6 Na1 114.50(6) . 3_656
Na1 O6 Na1 103.67(3) 1_655 3_656
O4 Na1 O5 89.48(3) . 4_465
O4 Na1 O6 106.59(3) . 1_455
O5 Na1 O6 105.47(3) 4_465 1_455
O4 Na1 O1S 161.23(3) . .
O5 Na1 O1S 87.95(3) 4_465 .
O6 Na1 O1S 92.00(3) 1_455 .
O4 Na1 O2S 92.36(3) . .
O5 Na1 O2S 88.13(3) 4_465 .
O6 Na1 O2S 156.48(3) 1_455 .
O1S Na1 O2S 68.98(3) . .
O4 Na1 O6 95.06(3) . 3_656
O5 Na1 O6 174.43(3) 4_465 3_656
O6 Na1 O6 76.33(3) 1_455 3_656
O1S Na1 O6 86.72(3) . 3_656
O2S Na1 O6 88.47(3) . 3_656
O4 Na1 Na1 103.60(3) . 3_556
O5 Na1 Na1 144.26(3) 4_465 3_556
O6 Na1 Na1 39.062(19) 1_455 3_556
O1S Na1 Na1 89.12(2) . 3_556
O2S Na1 Na1 123.65(3) . 3_556
O6 Na1 Na1 37.272(19) 3_656 3_556
C2S O1S C1S 111.79(8) . .
C2S O1S Na1 116.76(6) . .
C1S O1S Na1 121.74(7) . .
C4S O2S C3S 111.11(8) . .
C4S O2S Na1 115.27(7) . .
C3S O2S Na1 110.36(6) . .
O1S C1S H1S1 109.5 . .
O1S C1S H1S2 109.5 . .
H1S1 C1S H1S2 109.5 . .
O1S C1S H1S3 109.5 . .
H1S1 C1S H1S3 109.5 . .
H1S2 C1S H1S3 109.5 . .
O1S C2S C3S 108.70(9) . .
O1S C2S H2S1 109.9 . .
C3S C2S H2S1 109.9 . .
O1S C2S H2S2 109.9 . .
C3S C2S H2S2 109.9 . .
H2S1 C2S H2S2 108.3 . .
O2S C3S C2S 108.99(8) . .
O2S C3S H3S1 109.9 . .
C2S C3S H3S1 109.9 . .
O2S C3S H3S2 109.9 . .
C2S C3S H3S2 109.9 . .
H3S1 C3S H3S2 108.3 . .
O2S C4S H4S1 109.5 . .
O2S C4S H4S2 109.5 . .
H4S1 C4S H4S2 109.5 . .
O2S C4S H4S3 109.5 . .
H4S1 C4S H4S3 109.5 . .
H4S2 C4S H4S3 109.5 . .

loop_
_geom_bond_atom_site_label_1
_geom_bond_atom_site_label_2
_geom_bond_distance
_geom_bond_site_symmetry_2
B1 O2 1.4736(13) .
B1 O1 1.4863(13) .
B1 O3 1.4947(14) .
B1 H4 1.113(11) .
O1 C1 1.3060(14) .
C1 O4 1.2073(14) .
C1 H1 0.9500 .
O4 Na1 2.3327(8) .
O2 C2 1.3051(12) .
C2 O5 1.2090(13) .
C2 H2 0.9500 .
O5 Na1 2.3544(9) 4_666
O3 C3 1.3012(12) .
C3 O6 1.2161(12) .
C3 H3 0.9500 .
O6 Na1 2.3597(9) 1_655
O6 Na1 2.4555(8) 3_656
Na1 O5 2.3544(8) 4_465
Na1 O6 2.3598(9) 1_455
Na1 O1S 2.3883(8) .
Na1 O2S 2.4335(8) .
Na1 O6 2.4555(8) 3_656
Na1 Na1 3.7863(8) 3_556
O1S C2S 1.4202(12) .
O1S C1S 1.4249(13) .
O2S C4S 1.4195(13) .
O2S C3S 1.4274(12) .
C1S H1S1 0.9800 .
C1S H1S2 0.9800 .
C1S H1S3 0.9800 .
C2S C3S 1.4999(15) .
C2S H2S1 0.9900 .
C2S H2S2 0.9900 .
C3S H3S1 0.9900 .
C3S H3S2 0.9900 .
C4S H4S1 0.9800 .
C4S H4S2 0.9800 .
C4S H4S3 0.9800 .
